data_2216494
loop_
_publ_author_name
'Yuanxiang Li'
'Chunping He'

_publ_section_title 2-{3-[2-(2,6-Difluorobenzyloxy)phenyl]-1<i>H</i>-pyrazol-1-yl}-4,6-dimethoxypyrimidine
_journal_coeditor_code HB2639
_journal_issue 12
_journal_name_full 'Acta Crystallographica Section E'
_journal_page_first o4856
_journal_page_last o4856
_journal_paper_doi 10.1107/S1600536807060278
_journal_volume 63
_journal_year 2007
_chemical_formula_iupac 'C22 H18 F2 N4 O3'
_chemical_formula_moiety 'C22 H18 F2 N4 O3'
_chemical_formula_sum 'C22 H18 F2 N4 O3'
_chemical_formula_weight 424.40
_chemical_name_systematic 2-{3-[2-(2,6-Difluorobenzyloxy)phenyl]-1H-pyrazol-1-yl}-4,6-dimethoxypyrimidine
_space_group_IT_number 56
_symmetry_cell_setting orthorhombic
_symmetry_space_group_name_Hall '-P 2ab 2ac'
_symmetry_space_group_name_H-M 'P c c n'
_atom_sites_solution_hydrogens geom
_atom_sites_solution_primary direct
_atom_sites_solution_secondary difmap
_audit_creation_method SHELXL-97
_cell_angle_alpha 90.00
_cell_angle_beta 90.00
_cell_angle_gamma 90.00
_cell_formula_units_Z 8
_cell_length_a 30.6872(17)
_cell_length_b 7.4261(4)
_cell_length_c 17.7703(10)
_cell_measurement_reflns_used 3255
_cell_measurement_temperature 298(2)
_cell_measurement_theta_max 19.95
_cell_measurement_theta_min 2.39
_cell_volume 4049.6(4)
_computing_cell_refinement 'SAINT (Bruker, 2001)'
_computing_data_collection 'SMART (Bruker, 2001)'
_computing_data_reduction 'SAINT (Bruker, 2001)'
_computing_molecular_graphics 'PLATON (Spek, 2003)'
_computing_publication_material 'SHELXTL (Bruker, 2001)'
_computing_structure_refinement 'SHELXL97 (Sheldrick, 1997)'
_computing_structure_solution 'SHELXS97 (Sheldrick, 1997)'
_diffrn_ambient_temperature 298(2)
_diffrn_measured_fraction_theta_full 0.987
_diffrn_measured_fraction_theta_max 0.987
_diffrn_measurement_device_type 'Bruker SMART 4K CCD area-detector diffractometer'
_diffrn_measurement_method '\f and \w scans'
_diffrn_radiation_monochromator graphite
_diffrn_radiation_source 'fine-focus sealed tube'
_diffrn_radiation_type MoK\a
_diffrn_radiation_wavelength 0.71073
_diffrn_reflns_av_R_equivalents 0.0743
_diffrn_reflns_av_sigmaI/netI 0.0535
_diffrn_reflns_limit_h_max 40
_diffrn_reflns_limit_h_min -40
_diffrn_reflns_limit_k_max 9
_diffrn_reflns_limit_k_min -9
_diffrn_reflns_limit_l_max 23
_diffrn_reflns_limit_l_min -23
_diffrn_reflns_number 37034
_diffrn_reflns_theta_full 28.27
_diffrn_reflns_theta_max 28.27
_diffrn_reflns_theta_min 1.33
_exptl_absorpt_coefficient_mu 0.107
_exptl_absorpt_correction_type none
_exptl_crystal_colour colourless
_exptl_crystal_density_diffrn 1.392
_exptl_crystal_density_method 'not measured'
_exptl_crystal_description plate
_exptl_crystal_F_000 1760
_exptl_crystal_size_max 0.35
_exptl_crystal_size_mid 0.20
_exptl_crystal_size_min 0.08
_refine_diff_density_max 0.187
_refine_diff_density_min -0.171
_refine_ls_extinction_method none
_refine_ls_goodness_of_fit_ref 1.042
_refine_ls_hydrogen_treatment constr
_refine_ls_matrix_type full
_refine_ls_number_parameters 282
_refine_ls_number_reflns 4949
_refine_ls_number_restraints 0
_refine_ls_restrained_S_all 1.042
_refine_ls_R_factor_all 0.1240
_refine_ls_R_factor_gt 0.0632
_refine_ls_shift/su_max 0.000
_refine_ls_shift/su_mean 0.000
_refine_ls_structure_factor_coef Fsqd
_refine_ls_weighting_details 'calc w=1/[\s^2^(Fo^2^)+(0.0506P)^2^+1.5034P] where P=(Fo^2^+2Fc^2^)/3'
_refine_ls_weighting_scheme calc
_refine_ls_wR_factor_gt 0.1296
_refine_ls_wR_factor_ref 0.1516
_reflns_number_gt 2807
_reflns_number_total 4949
_reflns_threshold_expression I>2\s(I)
_cod_data_source_file hb2639.cif
_cod_data_source_block I
_cod_depositor_comments
;
The following automatic conversions were performed:
'_symmetry_cell_setting' value 'Orthorhombic' changed to 'orthorhombic'
according to '/home/saulius/struct/CIF-dictionaries/cif_core.dic'
dictionary named 'cif_core.dic' version 2.4.1 from 2010-06-29.

Automatic conversion script
Id: cif_fix_enum 1527 2010-12-29 10:47:43Z saulius 

The following automatic conversions were performed:

'_symmetry_cell_setting' value 'Orthorhombic' changed to
'orthorhombic' according to
/home/saulius/struct/CIF-dictionaries/cif_core.dic dictionary named
'cif_core.dic' version 2.4.1 from 2010-06-29.

Automatic conversion script
Id: cif_fix_values 1715 2011-07-08 13:25:40Z adriana 
;
_cod_original_sg_symbol_H-M ' P c c n '
_cod_database_code 2216494
_cod_database_fobs_code 2216494

loop_
_symmetry_equiv_pos_as_xyz
'x, y, z'
'-x+1/2, -y+1/2, z'
'-x, y+1/2, -z+1/2'
'x+1/2, -y, -z+1/2'
'-x, -y, -z'
'x-1/2, y-1/2, -z'
'x, -y-1/2, z-1/2'
'-x-1/2, y, z-1/2'

loop_
_atom_site_type_symbol
_atom_site_label
_atom_site_fract_x
_atom_site_fract_y
_atom_site_fract_z
_atom_site_U_iso_or_equiv
_atom_site_adp_type
_atom_site_calc_flag
_atom_site_refinement_flags
_atom_site_occupancy
C C1 0.21023(11) 1.0322(9) -0.24781(19) 0.165(3) Uani d . 1
H H1A 0.1929 0.9303 -0.2334 0.248 Uiso calc R 1
H H1B 0.2106 1.0421 -0.3017 0.248 Uiso calc R 1
H H1C 0.1979 1.1397 -0.2266 0.248 Uiso calc R 1
C C2 0.35015(9) 0.9178(4) 0.06488(17) 0.0748(8) Uani d . 1
H H2A 0.3425 1.0316 0.0868 0.112 Uiso calc R 1
H H2B 0.3799 0.8902 0.0766 0.112 Uiso calc R 1
H H2C 0.3316 0.8254 0.0848 0.112 Uiso calc R 1
C C3 0.25983(9) 1.0031(5) -0.14530(16) 0.0826(10) Uani d . 1
C C4 0.30104(8) 0.9710(5) -0.11906(16) 0.0784(9) Uani d . 1
H H4 0.3246 0.9554 -0.1512 0.094 Uiso calc R 1
C C5 0.30535(7) 0.9635(4) -0.04237(15) 0.0572(7) Uani d . 1
C C6 0.23425(7) 1.0204(3) -0.02895(14) 0.0481(6) Uani d . 1
N N1 0.22532(6) 1.0283(3) -0.10123(12) 0.0657(6) Uani d . 1
C C7 0.19998(7) 1.0348(4) 0.09684(13) 0.0556(7) Uani d . 1
H H7 0.2243 1.0116 0.1265 0.067 Uiso calc R 1
C C8 0.15884(7) 1.0629(4) 0.12144(13) 0.0563(7) Uani d . 1
H H8 0.1491 1.0619 0.1710 0.068 Uiso calc R 1
C C9 0.13382(7) 1.0942(3) 0.05642(12) 0.0413(5) Uani d . 1
C C10 0.08717(7) 1.1413(3) 0.04837(12) 0.0405(5) Uani d . 1
C C11 0.07378(7) 1.2571(3) -0.00832(12) 0.0479(6) Uani d . 1
H H11 0.0945 1.3054 -0.0408 0.057 Uiso calc R 1
C C12 0.03068(8) 1.3026(3) -0.01790(14) 0.0538(6) Uani d . 1
H H12 0.0224 1.3790 -0.0568 0.065 Uiso calc R 1
C C13 -0.00004(7) 1.2338(3) 0.03074(14) 0.0550(6) Uani d . 1
H H13 -0.0292 1.2646 0.0247 0.066 Uiso calc R 1
C C14 0.01201(7) 1.1197(3) 0.08842(14) 0.0496(6) Uani d . 1
H H14 -0.0088 1.0749 0.1215 0.060 Uiso calc R 1
C C15 0.05535(7) 1.0726(3) 0.09667(12) 0.0432(5) Uani d . 1
C C16 0.03880(7) 0.8740(4) 0.19954(14) 0.0545(7) Uani d . 1
H H16A 0.0156 0.8202 0.1702 0.065 Uiso calc R 1
H H16B 0.0262 0.9633 0.2330 0.065 Uiso calc R 1
C C17 0.06215(6) 0.7331(3) 0.24380(12) 0.0465(6) Uani d . 1
C C18 0.06393(8) 0.5559(4) 0.22116(14) 0.0559(7) Uani d . 1
C C19 0.08517(9) 0.4232(4) 0.25980(17) 0.0691(8) Uani d . 1
H H19 0.0854 0.3052 0.2423 0.083 Uiso calc R 1
C C20 0.10615(8) 0.4699(5) 0.32536(17) 0.0729(9) Uani d . 1
H H20 0.1209 0.3819 0.3526 0.087 Uiso calc R 1
C C21 0.10569(8) 0.6437(5) 0.35129(15) 0.0700(8) Uani d . 1
H H21 0.1197 0.6747 0.3959 0.084 Uiso calc R 1
C C22 0.08414(8) 0.7694(4) 0.30994(14) 0.0575(7) Uani d . 1
F F1 0.04302(6) 0.5126(2) 0.15660(9) 0.0885(6) Uani d . 1
F F2 0.08362(6) 0.9420(3) 0.33448(10) 0.0943(6) Uani d . 1
N N4 0.15827(5) 1.0841(3) -0.00498(10) 0.0439(5) Uani d . 1
N N3 0.19907(5) 1.0467(3) 0.02097(10) 0.0446(5) Uani d . 1
N N2 0.27208(6) 0.9881(3) 0.00467(11) 0.0498(5) Uani d . 1
O O1 0.25419(7) 1.0092(5) -0.22035(11) 0.1358(13) Uani d . 1
O O2 0.34493(5) 0.9270(3) -0.01474(11) 0.0682(5) Uani d . 1
O O3 0.07009(5) 0.9556(2) 0.15119(9) 0.0580(5) Uani d . 1

loop_
_atom_site_aniso_label
_atom_site_aniso_U_11
_atom_site_aniso_U_22
_atom_site_aniso_U_33
_atom_site_aniso_U_12
_atom_site_aniso_U_13
_atom_site_aniso_U_23
C1 0.061(2) 0.376(8) 0.059(2) 0.024(3) -0.0031(17) 0.005(3)
C2 0.0513(15) 0.084(2) 0.089(2) 0.0069(15) -0.0063(14) 0.0126(17)
C3 0.0498(16) 0.142(3) 0.0562(17) 0.0082(17) 0.0094(13) -0.0038(18)
C4 0.0448(15) 0.124(3) 0.0662(19) 0.0101(16) 0.0158(13) -0.0080(18)
C5 0.0367(12) 0.0624(17) 0.0726(18) 0.0046(12) 0.0043(12) -0.0043(14)
C6 0.0366(12) 0.0525(15) 0.0552(15) -0.0027(11) 0.0071(10) -0.0009(12)
N1 0.0411(11) 0.107(2) 0.0488(13) 0.0050(12) 0.0050(9) 0.0010(12)
C7 0.0423(13) 0.0790(19) 0.0455(14) -0.0006(12) -0.0066(10) -0.0010(13)
C8 0.0416(13) 0.087(2) 0.0401(13) -0.0008(13) 0.0010(10) -0.0021(13)
C9 0.0375(11) 0.0434(14) 0.0428(12) -0.0018(10) 0.0017(10) -0.0021(10)
C10 0.0369(11) 0.0440(13) 0.0405(12) 0.0022(10) 0.0003(9) -0.0070(10)
C11 0.0474(13) 0.0510(15) 0.0452(13) 0.0006(11) 0.0000(10) -0.0030(11)
C12 0.0557(14) 0.0509(16) 0.0546(15) 0.0093(12) -0.0123(12) -0.0008(12)
C13 0.0409(12) 0.0569(16) 0.0672(16) 0.0112(12) -0.0079(12) -0.0096(13)
C14 0.0366(12) 0.0549(16) 0.0573(14) 0.0045(11) 0.0027(10) -0.0059(12)
C15 0.0407(12) 0.0443(14) 0.0446(12) 0.0054(10) 0.0004(10) -0.0029(11)
C16 0.0379(12) 0.0705(18) 0.0550(15) 0.0000(12) 0.0075(11) 0.0057(13)
C17 0.0348(11) 0.0630(17) 0.0416(12) -0.0061(11) 0.0057(9) 0.0055(12)
C18 0.0460(14) 0.073(2) 0.0490(14) -0.0054(13) -0.0027(11) -0.0015(13)
C19 0.0632(17) 0.0643(19) 0.080(2) 0.0032(14) 0.0038(15) 0.0079(16)
C20 0.0495(15) 0.096(3) 0.073(2) 0.0051(16) 0.0006(14) 0.0332(19)
C21 0.0552(16) 0.102(3) 0.0525(16) -0.0154(16) -0.0110(13) 0.0122(17)
C22 0.0497(13) 0.0699(19) 0.0528(15) -0.0138(13) 0.0016(12) -0.0034(14)
F1 0.0992(13) 0.0920(13) 0.0741(11) 0.0054(10) -0.0285(9) -0.0261(10)
F2 0.1061(14) 0.0863(14) 0.0906(13) -0.0140(10) -0.0164(10) -0.0257(10)
N4 0.0342(9) 0.0539(12) 0.0437(11) 0.0023(8) 0.0000(8) -0.0013(9)
N3 0.0330(9) 0.0564(13) 0.0442(11) -0.0013(9) 0.0010(8) -0.0019(9)
N2 0.0365(10) 0.0533(13) 0.0596(12) -0.0021(9) 0.0028(9) -0.0007(10)
O1 0.0575(13) 0.295(4) 0.0543(12) 0.0217(18) 0.0104(10) -0.0055(18)
O2 0.0393(9) 0.0869(14) 0.0783(13) 0.0109(9) 0.0007(9) -0.0030(11)
O3 0.0346(8) 0.0759(12) 0.0634(11) 0.0051(8) 0.0073(7) 0.0230(9)

loop_
_atom_type_symbol
_atom_type_description
_atom_type_scat_dispersion_real
_atom_type_scat_dispersion_imag
_atom_type_scat_source
C C 0.0033 0.0016 'International Tables Vol C Tables 4.2.6.8 and 6.1.1.4'
H H 0.0000 0.0000 'International Tables Vol C Tables 4.2.6.8 and 6.1.1.4'
N N 0.0061 0.0033 'International Tables Vol C Tables 4.2.6.8 and 6.1.1.4'
O O 0.0106 0.0060 'International Tables Vol C Tables 4.2.6.8 and 6.1.1.4'
F F 0.0171 0.0103 'International Tables Vol C Tables 4.2.6.8 and 6.1.1.4'

loop_
_geom_angle_atom_site_label_1
_geom_angle_atom_site_label_2
_geom_angle_atom_site_label_3
_geom_angle
O1 C1 H1A 109.5
O1 C1 H1B 109.5
H1A C1 H1B 109.5
O1 C1 H1C 109.5
H1A C1 H1C 109.5
H1B C1 H1C 109.5
O2 C2 H2A 109.5
O2 C2 H2B 109.5
H2A C2 H2B 109.5
O2 C2 H2C 109.5
H2A C2 H2C 109.5
H2B C2 H2C 109.5
N1 C3 O1 118.5(2)
N1 C3 C4 124.0(3)
O1 C3 C4 117.5(2)
C3 C4 C5 115.8(2)
C3 C4 H4 122.1
C5 C4 H4 122.1
N2 C5 O2 119.6(2)
N2 C5 C4 123.0(2)
O2 C5 C4 117.5(2)
N1 C6 N2 129.1(2)
N1 C6 N3 116.7(2)
N2 C6 N3 114.3(2)
C6 N1 C3 113.8(2)
N3 C7 C8 107.0(2)
N3 C7 H7 126.5
C8 C7 H7 126.5
C7 C8 C9 105.6(2)
C7 C8 H8 127.2
C9 C8 H8 127.2
N4 C9 C8 110.95(18)
N4 C9 C10 118.74(19)
C8 C9 C10 130.3(2)
C11 C10 C15 117.77(19)
C11 C10 C9 120.2(2)
C15 C10 C9 122.0(2)
C12 C11 C10 121.8(2)
C12 C11 H11 119.1
C10 C11 H11 119.1
C11 C12 C13 119.3(2)
C11 C12 H12 120.3
C13 C12 H12 120.3
C12 C13 C14 120.7(2)
C12 C13 H13 119.7
C14 C13 H13 119.7
C13 C14 C15 119.4(2)
C13 C14 H14 120.3
C15 C14 H14 120.3
O3 C15 C14 123.4(2)
O3 C15 C10 115.66(18)
C14 C15 C10 121.0(2)
O3 C16 C17 107.02(17)
O3 C16 H16A 110.3
C17 C16 H16A 110.3
O3 C16 H16B 110.3
C17 C16 H16B 110.3
H16A C16 H16B 108.6
C18 C17 C22 114.6(2)
C18 C17 C16 122.4(2)
C22 C17 C16 123.1(2)
F1 C18 C19 118.7(3)
F1 C18 C17 117.1(2)
C19 C18 C17 124.1(2)
C18 C19 C20 117.9(3)
C18 C19 H19 121.1
C20 C19 H19 121.1
C21 C20 C19 121.1(3)
C21 C20 H20 119.4
C19 C20 H20 119.4
C22 C21 C20 118.0(3)
C22 C21 H21 121.0
C20 C21 H21 121.0
F2 C22 C21 118.8(3)
F2 C22 C17 116.9(2)
C21 C22 C17 124.3(3)
C9 N4 N3 104.65(17)
C7 N3 N4 111.71(17)
C7 N3 C6 127.03(19)
N4 N3 C6 121.23(18)
C6 N2 C5 114.4(2)
C3 O1 C1 117.3(2)
C5 O2 C2 118.4(2)
C15 O3 C16 118.11(16)

loop_
_geom_bond_atom_site_label_1
_geom_bond_atom_site_label_2
_geom_bond_distance
C1 O1 1.445(4)
C1 H1A 0.9600
C1 H1B 0.9600
C1 H1C 0.9600
C2 O2 1.426(3)
C2 H2A 0.9600
C2 H2B 0.9600
C2 H2C 0.9600
C3 N1 1.330(3)
C3 O1 1.346(3)
C3 C4 1.369(4)
C4 C5 1.370(4)
C4 H4 0.9300
C5 N2 1.332(3)
C5 O2 1.338(3)
C6 N1 1.315(3)
C6 N2 1.327(3)
C6 N3 1.411(3)
C7 N3 1.351(3)
C7 C8 1.352(3)
C7 H7 0.9300
C8 C9 1.407(3)
C8 H8 0.9300
C9 N4 1.326(3)
C9 C10 1.480(3)
C10 C11 1.387(3)
C10 C15 1.397(3)
C11 C12 1.376(3)
C11 H11 0.9300
C12 C13 1.377(3)
C12 H12 0.9300
C13 C14 1.380(3)
C13 H13 0.9300
C14 C15 1.383(3)
C14 H14 0.9300
C15 O3 1.378(3)
C16 O3 1.424(3)
C16 C17 1.493(3)
C16 H16A 0.9700
C16 H16B 0.9700
C17 C18 1.377(4)
C17 C22 1.382(3)
C18 F1 1.353(3)
C18 C19 1.367(4)
C19 C20 1.375(4)
C19 H19 0.9300
C20 C21 1.371(4)
C20 H20 0.9300
C21 C22 1.360(4)
C21 H21 0.9300
C22 F2 1.354(3)
N4 N3 1.363(2)

loop_
_geom_torsion_atom_site_label_1
_geom_torsion_atom_site_label_2
_geom_torsion_atom_site_label_3
_geom_torsion_atom_site_label_4
_geom_torsion
N1 C3 C4 C5 0.8(5)
O1 C3 C4 C5 -179.2(3)
C3 C4 C5 N2 -1.0(5)
C3 C4 C5 O2 178.0(3)
N2 C6 N1 C3 -1.4(4)
N3 C6 N1 C3 179.8(3)
O1 C3 N1 C6 -179.8(3)
C4 C3 N1 C6 0.3(5)
N3 C7 C8 C9 -0.7(3)
C7 C8 C9 N4 0.5(3)
C7 C8 C9 C10 -176.7(2)
N4 C9 C10 C11 -32.8(3)
C8 C9 C10 C11 144.3(3)
N4 C9 C10 C15 147.3(2)
C8 C9 C10 C15 -35.6(4)
C15 C10 C11 C12 -0.7(3)
C9 C10 C11 C12 179.4(2)
C10 C11 C12 C13 1.0(4)
C11 C12 C13 C14 -0.3(4)
C12 C13 C14 C15 -0.8(4)
C13 C14 C15 O3 -178.1(2)
C13 C14 C15 C10 1.2(3)
C11 C10 C15 O3 178.9(2)
C9 C10 C15 O3 -1.2(3)
C11 C10 C15 C14 -0.5(3)
C9 C10 C15 C14 179.5(2)
O3 C16 C17 C18 -93.3(3)
O3 C16 C17 C22 85.8(3)
C22 C17 C18 F1 -179.9(2)
C16 C17 C18 F1 -0.7(3)
C22 C17 C18 C19 0.4(3)
C16 C17 C18 C19 179.6(2)
F1 C18 C19 C20 -179.9(2)
C17 C18 C19 C20 -0.1(4)
C18 C19 C20 C21 0.2(4)
C19 C20 C21 C22 -0.5(4)
C20 C21 C22 F2 -179.5(2)
C20 C21 C22 C17 0.8(4)
C18 C17 C22 F2 179.6(2)
C16 C17 C22 F2 0.5(3)
C18 C17 C22 C21 -0.8(3)
C16 C17 C22 C21 -179.9(2)
C8 C9 N4 N3 -0.1(3)
C10 C9 N4 N3 177.48(19)
C8 C7 N3 N4 0.7(3)
C8 C7 N3 C6 -177.6(2)
C9 N4 N3 C7 -0.3(3)
C9 N4 N3 C6 178.0(2)
N1 C6 N3 C7 176.1(2)
N2 C6 N3 C7 -3.0(3)
N1 C6 N3 N4 -2.0(3)
N2 C6 N3 N4 178.9(2)
N1 C6 N2 C5 1.2(4)
N3 C6 N2 C5 -179.9(2)
O2 C5 N2 C6 -178.9(2)
C4 C5 N2 C6 0.1(4)
N1 C3 O1 C1 -3.6(6)
C4 C3 O1 C1 176.4(4)
N2 C5 O2 C2 -0.7(4)
C4 C5 O2 C2 -179.8(3)
C14 C15 O3 C16 2.5(3)
C10 C15 O3 C16 -176.8(2)
C17 C16 O3 C15 170.8(2)

loop_
_cod_related_entry_id
_cod_related_entry_database
_cod_related_entry_code
1 ChemSpider 21120402
